data_7058206
loop_
_publ_author_name
'Ishi-i, Tsutomu'
'Tanaka, Honoka'
'Youfu, Ryusuke'
'Aizawa, Naoya'
'Yasuda, Takuma'
'Kato, Shin-ichiro'
'Matsumoto, Taisuke'

_publ_section_title
;
 Mechanochromic fluorescence based on a combination of acceptor and bulky
 donor moieties: tuning emission color and regulating emission change
 direction
;
_journal_issue 13
_journal_name_full 'New Journal of Chemistry'
_journal_page_first 4998
_journal_paper_doi 10.1039/C8NJ06050A
_journal_volume 43
_journal_year 2019
_chemical_formula_moiety 'C42 H30 N4 S'
_chemical_formula_sum 'C42 H30 N4 S'
_chemical_formula_weight 622.79
_space_group_crystal_system monoclinic
_space_group_IT_number 14
_space_group_name_Hall '-P 2yn'
_space_group_name_H-M_alt 'P 1 21/n 1'
_symmetry_space_group_name_Hall '-P 2yn'
_symmetry_space_group_name_H-M 'P 1 21/n 1'
_atom_sites_solution_hydrogens geom
_atom_sites_solution_primary direct
_atom_sites_solution_secondary difmap
_audit_update_record
;
2018-09-24 deposited with the CCDC.    2019-02-25 downloaded from the CCDC.
;
_cell_angle_alpha 90.0000
_cell_angle_beta 91.171(5)
_cell_angle_gamma 90.0000
_cell_formula_units_Z 4
_cell_length_a 10.244(3)
_cell_length_b 7.692(2)
_cell_length_c 40.899(13)
_cell_measurement_reflns_used 7853
_cell_measurement_temperature 123
_cell_measurement_theta_max 29.85
_cell_measurement_theta_min 1.99
_cell_volume 3222.0(16)
_computing_cell_refinement CrystalClear
_computing_data_collection 'CrystalClear (Rigaku Inc., 2008)'
_computing_data_reduction CrystalClear
_computing_molecular_graphics 'CrystalStructure 4.1'
_computing_publication_material 'CrystalStructure 4.1 (Rigaku, 2014)'
_computing_structure_refinement 'SHELXL2013 (Sheldrick, 2008)'
_computing_structure_solution 'Il Milione (Burla, et al., 2007)'
_diffrn_ambient_temperature 123
_diffrn_detector_area_resol_mean 14.222
_diffrn_measured_fraction_theta_full 0.997
_diffrn_measured_fraction_theta_max 0.997
_diffrn_measurement_device_type 'Rigaku Saturn724'
_diffrn_measurement_method \w
_diffrn_radiation_type 'Mo K\a'
_diffrn_radiation_wavelength 0.71075
_diffrn_reflns_av_R_equivalents 0.0760
_diffrn_reflns_Laue_measured_fraction_full 0.997
_diffrn_reflns_Laue_measured_fraction_max 0.997
_diffrn_reflns_limit_h_max 13
_diffrn_reflns_limit_h_min -13
_diffrn_reflns_limit_k_max 9
_diffrn_reflns_limit_k_min -9
_diffrn_reflns_limit_l_max 52
_diffrn_reflns_limit_l_min -52
_diffrn_reflns_number 46575
_diffrn_reflns_point_group_measured_fraction_full 0.997
_diffrn_reflns_point_group_measured_fraction_max 0.997
_diffrn_reflns_theta_full 25.242
_diffrn_reflns_theta_max 27.449
_diffrn_reflns_theta_min 3.219
_diffrn_standards_number 0
_exptl_absorpt_coefficient_mu 0.138
_exptl_absorpt_correction_T_max 0.997
_exptl_absorpt_correction_T_min 0.875
_exptl_absorpt_correction_type multi-scan
_exptl_absorpt_process_details 'REQAB (Rigaku, 1998)'
_exptl_crystal_colour yellow
_exptl_crystal_density_diffrn 1.284
_exptl_crystal_density_method 'not measured'
_exptl_crystal_description platelet
_exptl_crystal_F_000 1304.00
_exptl_crystal_size_max 0.200
_exptl_crystal_size_mid 0.100
_exptl_crystal_size_min 0.020
_refine_diff_density_max 0.20
_refine_diff_density_min -0.31
_refine_ls_extinction_method none
_refine_ls_goodness_of_fit_ref 1.322
_refine_ls_hydrogen_treatment constr
_refine_ls_number_parameters 424
_refine_ls_number_reflns 7322
_refine_ls_number_restraints 0
_refine_ls_R_factor_all 0.0993
_refine_ls_R_factor_gt 0.0860
_refine_ls_shift/su_max 0.000
_refine_ls_structure_factor_coef Fsqd
_refine_ls_weighting_details 'w = 1/[\s^2^(Fo^2^)+(0.0304P)^2^+2.4795P] where P=(Fo^2^+2Fc^2^)/3'
_refine_ls_weighting_scheme calc
_refine_ls_wR_factor_gt 0.1486
_refine_ls_wR_factor_ref 0.1539
_reflns_number_gt 6489
_reflns_number_total 7322
_reflns_threshold_expression F^2^>2.0\s(F^2^)
_cod_data_source_file c8nj06050a2.cif
_cod_data_source_block ishi-i1605e
_cod_depositor_comments 'Adding full bibliography for 7058206--7058213.cif.'
_cod_original_cell_volume 3222.0(17)
_cod_database_code 7058206
_shelxl_res_file
;

    shelxl.res created by SHELXL-2014/7

TITL ishi-i1605e
CELL  0.71075 10.24410 7.69170 40.89930 90.00000 91.17070 90.00000
ZERR  4 0.00330 0.00230 0.01250 0.00000 0.00530 0.00000
LATT 1
SYMM .50-X, .50+Y, .50-Z
SFAC C H N S
UNIT 168 120 16 4
L.S. 20
FMAP 2
PLAN -25
WPDB -2
HTAB
BOND $H
CONF
LIST 4
TEMP -149.8
ACTA
SIZE 0.200 0.100 0.020
WGHT    0.030400    2.479500
FVAR       0.85557
S1    4    0.910858    0.140809   -0.036655    11.00000    0.06403    0.04186 =
         0.02386    0.00067    0.00334    0.02375
N1    3    0.847591    0.323065   -0.048796    11.00000    0.04870    0.03823 =
         0.02523    0.00106    0.00328    0.01579
N2    3    0.899423    0.158404    0.002675    11.00000    0.04661    0.03704 =
         0.02473   -0.00009    0.00338    0.01450
N3    3    0.896891    0.028441    0.161681    11.00000    0.03966    0.02912 =
         0.02074    0.00165   -0.00008    0.00784
N4    3    0.598918    0.969194   -0.133706    11.00000    0.04860    0.03090 =
         0.02220    0.00260   -0.00037    0.01262
C1    1    0.814105    0.410368   -0.021278    11.00000    0.03561    0.03605 =
         0.02132    0.00197    0.00209    0.00861
C2    1    0.843557    0.314940    0.008272    11.00000    0.03269    0.03331 =
         0.02423    0.00036    0.00076    0.00769
C3    1    0.814599    0.384047    0.039812    11.00000    0.03170    0.03607 =
         0.02363    0.00142    0.00296    0.00629
C4    1    0.761891    0.547944    0.039845    11.00000    0.04907    0.03912 =
         0.02275    0.00055    0.00238    0.01162
AFIX  43
H4    2    0.743923    0.600618    0.060275    11.00000   -1.20000
AFIX   0
C5    1    0.732891    0.642668    0.010787    11.00000    0.04798    0.03433 =
         0.02834    0.00165    0.00322    0.01643
AFIX  43
H5    2    0.696260    0.755548    0.012775    11.00000   -1.20000
AFIX   0
C6    1    0.755073    0.579512   -0.020141    11.00000    0.03724    0.03470 =
         0.02350    0.00427    0.00303    0.01120
C7    1    0.839357    0.288078    0.070760    11.00000    0.02706    0.03288 =
         0.02241   -0.00031    0.00128    0.00594
C8    1    0.816392    0.109577    0.073720    11.00000    0.03515    0.03573 =
         0.02238   -0.00149   -0.00368    0.00164
AFIX  43
H8    2    0.788994    0.045378    0.054960    11.00000   -1.20000
AFIX   0
C9    1    0.832687    0.023747    0.103463    11.00000    0.03799    0.02971 =
         0.02692    0.00058   -0.00101    0.00134
AFIX  43
H9    2    0.814176   -0.096989    0.104940    11.00000   -1.20000
AFIX   0
C10   1    0.876242    0.114794    0.131178    11.00000    0.02911    0.02969 =
         0.02003    0.00274    0.00046    0.00506
C11   1    0.900080    0.291642    0.128441    11.00000    0.02919    0.03215 =
         0.02097   -0.00416   -0.00090    0.00308
AFIX  43
H11   2    0.929364    0.355302    0.147096    11.00000   -1.20000
AFIX   0
C12   1    0.881695    0.376646    0.098814    11.00000    0.02952    0.02870 =
         0.02866    0.00256    0.00269    0.00556
AFIX  43
H12   2    0.898291    0.497960    0.097577    11.00000   -1.20000
AFIX   0
C13   1    0.969329   -0.129064    0.163108    11.00000    0.02750    0.02589 =
         0.02304   -0.00027   -0.00041   -0.00008
C14   1    1.061126   -0.170789    0.139608    11.00000    0.03168    0.03066 =
         0.03008    0.00043    0.00364   -0.00225
AFIX  43
H14   2    1.074905   -0.094019    0.121813    11.00000   -1.20000
AFIX   0
C15   1    1.132354   -0.323785    0.142101    11.00000    0.02661    0.03768 =
         0.04388   -0.00806    0.00553    0.00099
AFIX  43
H15   2    1.192928   -0.352607    0.125676    11.00000   -1.20000
AFIX   0
C16   1    1.115828   -0.434847    0.168355    11.00000    0.03344    0.03145 =
         0.04462   -0.00711   -0.00864    0.00609
AFIX  43
H16   2    1.166939   -0.537468    0.170416    11.00000   -1.20000
AFIX   0
C17   1    1.023809   -0.394606    0.191614    11.00000    0.04158    0.02414 =
         0.03154    0.00153   -0.00854   -0.00213
AFIX  43
H17   2    1.011208   -0.471059    0.209518    11.00000   -1.20000
AFIX   0
C18   1    0.950180   -0.244079    0.188977    11.00000    0.03371    0.03126 =
         0.02537   -0.00109   -0.00022   -0.00075
AFIX  43
H18   2    0.886379   -0.218978    0.204836    11.00000   -1.20000
AFIX   0
C19   1    0.878100    0.124189    0.191213    11.00000    0.03396    0.02667 =
         0.01983    0.00131    0.00155    0.00018
C20   1    0.974903    0.129613    0.215681    11.00000    0.03532    0.02624 =
         0.02780    0.00179   -0.00219    0.00226
AFIX  43
H20   2    1.054864    0.069528    0.212790    11.00000   -1.20000
AFIX   0
C21   1    0.954776    0.222570    0.244256    11.00000    0.05326    0.02920 =
         0.02395    0.00283   -0.00593   -0.00493
AFIX  43
H21   2    1.020046    0.222517    0.261094    11.00000   -1.20000
AFIX   0
C22   1    0.840995    0.314880    0.248411    11.00000    0.05930    0.03377 =
         0.02579   -0.00451    0.00999   -0.00659
AFIX  43
H22   2    0.828346    0.379951    0.267833    11.00000   -1.20000
AFIX   0
C23   1    0.745253    0.311895    0.224003    11.00000    0.03862    0.03443 =
         0.04143   -0.00626    0.01358    0.00123
AFIX  43
H23   2    0.666861    0.375771    0.226741    11.00000   -1.20000
AFIX   0
C24   1    0.762569    0.216515    0.195554    11.00000    0.03135    0.03361 =
         0.02849   -0.00075    0.00157    0.00159
AFIX  43
H24   2    0.695812    0.214218    0.179091    11.00000   -1.20000
AFIX   0
C25   1    0.715640    0.678517   -0.049878    11.00000    0.03645    0.03015 =
         0.02389    0.00174    0.00044    0.00760
C26   1    0.791418    0.682106   -0.077847    11.00000    0.03169    0.03318 =
         0.02718    0.00222    0.00202    0.00636
AFIX  43
H26   2    0.870268    0.617182   -0.078189    11.00000   -1.20000
AFIX   0
C27   1    0.754187    0.778250   -0.105119    11.00000    0.03308    0.03281 =
         0.02460    0.00283    0.00460    0.00511
AFIX  43
H27   2    0.808641    0.780451   -0.123640    11.00000   -1.20000
AFIX   0
C28   1    0.637644    0.871776   -0.105657    11.00000    0.03850    0.02931 =
         0.02210    0.00600   -0.00074    0.00530
C29   1    0.559368    0.867080   -0.077891    11.00000    0.03437    0.03590 =
         0.02871    0.00433    0.00519    0.01277
AFIX  43
H29   2    0.478891    0.928454   -0.077896    11.00000   -1.20000
AFIX   0
C30   1    0.598629    0.773851   -0.050594    11.00000    0.04118    0.03833 =
         0.02543    0.00465    0.00642    0.01230
AFIX  43
H30   2    0.545325    0.774134   -0.031857    11.00000   -1.20000
AFIX   0
C31   1    0.615379    0.898072   -0.165551    11.00000    0.02890    0.03054 =
         0.02493    0.00201   -0.00155    0.00409
C32   1    0.592048    0.722803   -0.171319    11.00000    0.03412    0.03053 =
         0.03270    0.00439   -0.00136    0.00355
AFIX  43
H32   2    0.568629    0.648676   -0.153810    11.00000   -1.20000
AFIX   0
C33   1    0.602915    0.655977   -0.202613    11.00000    0.04615    0.03097 =
         0.04421   -0.00471   -0.01385    0.00639
AFIX  43
H33   2    0.587786    0.535638   -0.206295    11.00000   -1.20000
AFIX   0
C34   1    0.635397    0.761529   -0.228545    11.00000    0.04203    0.04940 =
         0.03094   -0.00936   -0.00654    0.01574
AFIX  43
H34   2    0.640173    0.715162   -0.250016    11.00000   -1.20000
AFIX   0
C35   1    0.660820    0.935294   -0.222834    11.00000    0.03522    0.05215 =
         0.02530    0.00622    0.00073    0.00472
AFIX  43
H35   2    0.684022    1.008580   -0.240486    11.00000   -1.20000
AFIX   0
C36   1    0.652803    1.004048   -0.191515    11.00000    0.03906    0.03261 =
         0.02868    0.00341   -0.00262   -0.00144
AFIX  43
H36   2    0.672753    1.123078   -0.187743    11.00000   -1.20000
AFIX   0
C37   1    0.531948    1.129375   -0.130003    11.00000    0.02758    0.02843 =
         0.02905    0.00482    0.00285    0.00289
C38   1    0.430458    1.177995   -0.151462    11.00000    0.03255    0.03450 =
         0.03588    0.00318   -0.00393   -0.00211
AFIX  43
H38   2    0.403985    1.101906   -0.168651    11.00000   -1.20000
AFIX   0
C39   1    0.368234    1.336608   -0.147801    11.00000    0.02706    0.03654 =
         0.05522    0.01532   -0.00125    0.00360
AFIX  43
H39   2    0.301254    1.370119   -0.162925    11.00000   -1.20000
AFIX   0
C40   1    0.402867    1.446363   -0.122326    11.00000    0.03403    0.02978 =
         0.06088    0.00792    0.01546    0.00609
AFIX  43
H40   2    0.359117    1.554205   -0.119691    11.00000   -1.20000
AFIX   0
C41   1    0.502073    1.397666   -0.100638    11.00000    0.04119    0.03112 =
         0.04251   -0.00407    0.01100   -0.00247
AFIX  43
H41   2    0.526177    1.472644   -0.083071    11.00000   -1.20000
AFIX   0
C42   1    0.566036    1.241410   -0.104341    11.00000    0.03201    0.03476 =
         0.02986    0.00228    0.00358    0.00291
AFIX  43
H42   2    0.633857    1.209676   -0.089316    11.00000   -1.20000
AFIX   0
HKLF 4
 
REM  ishi-i1605e
REM R1 =  0.0860 for    6489 Fo > 4sig(Fo)  and  0.0993 for all    7322 data
REM    424 parameters refined using      0 restraints
 
END  
     
WGHT      0.0305      2.4776 

REM No hydrogen bonds found for HTAB generation

REM Highest difference peak  0.201,  deepest hole -0.313,  1-sigma level  0.049
Q1    1   0.7485  0.6565 -0.0354  11.00000  0.05    0.20
Q2    1   0.7338  0.4934 -0.0192  11.00000  0.05    0.19
Q3    1   0.8617  0.3790 -0.0054  11.00000  0.05    0.18
Q4    1   0.7131  0.8562 -0.0408  11.00000  0.05    0.18
Q5    1   0.8132  0.5188 -0.0849  11.00000  0.05    0.18
Q6    1   1.0734  0.3790  0.2696  11.00000  0.05    0.18
Q7    1   0.5357  1.1031 -0.1964  11.00000  0.05    0.18
Q8    1   0.4938  1.1520 -0.0775  11.00000  0.05    0.17
Q9    1   1.1783 -0.2843  0.0971  11.00000  0.05    0.17
Q10   1   0.9305 -0.0421  0.1616  11.00000  0.05    0.17
Q11   1   0.6546  0.8357 -0.0235  11.00000  0.05    0.17
Q12   1   0.8370  0.9610 -0.0826  11.00000  0.05    0.17
Q13   1   0.8320  0.1323  0.0128  11.00000  0.05    0.17
Q14   1   0.9629  0.0738  0.1593  11.00000  0.05    0.17
Q15   1   0.6532  0.9565 -0.2081  11.00000  0.05    0.16
Q16   1   0.8734 -0.0284 -0.0361  11.00000  0.05    0.16
Q17   1   0.8733  0.3254  0.0834  11.00000  0.05    0.16
Q18   1   1.0077  0.4250  0.1133  11.00000  0.05    0.16
Q19   1   0.8098  0.3823  0.1491  11.00000  0.05    0.16
Q20   1   0.6103  0.9409 -0.1471  11.00000  0.05    0.16
Q21   1   0.9307  0.2068 -0.0662  11.00000  0.05    0.16
Q22   1   0.6723  0.0243  0.0313  11.00000  0.05    0.16
Q23   1   0.6796  0.2229  0.0010  11.00000  0.05    0.16
Q24   1   0.6377  0.6860  0.0788  11.00000  0.05    0.16
Q25   1   0.5420  1.0123 -0.2478  11.00000  0.05    0.16
;

loop_
_symmetry_equiv_pos_site_id
_space_group_symop_operation_xyz
1 +X,+Y,+Z
2 1/2-X,1/2+Y,1/2-Z
3 -X,-Y,-Z
4 1/2+X,1/2-Y,1/2+Z

loop_
_atom_site_label
_atom_site_type_symbol
_atom_site_fract_x
_atom_site_fract_y
_atom_site_fract_z
_atom_site_U_iso_or_equiv
_atom_site_adp_type
_atom_site_occupancy
_atom_site_site_symmetry_multiplicity
_atom_site_calc_flag
_atom_site_refinement_flags
S1 S 0.91086(8) 0.14081(10) -0.03665(2) 0.0432(2) Uani 1 4 d .
N1 N 0.8476(2) 0.3231(3) -0.04880(5) 0.0374(6) Uani 1 4 d .
N2 N 0.8994(2) 0.1584(3) 0.00268(5) 0.0361(5) Uani 1 4 d .
N3 N 0.8969(2) 0.0284(3) 0.16168(5) 0.0298(5) Uani 1 4 d .
N4 N 0.5989(2) 0.9692(3) -0.13371(5) 0.0339(5) Uani 1 4 d .
C1 C 0.8141(3) 0.4104(4) -0.02128(6) 0.0310(6) Uani 1 4 d .
C2 C 0.8436(3) 0.3149(4) 0.00827(6) 0.0301(6) Uani 1 4 d .
C3 C 0.8146(3) 0.3841(4) 0.03981(6) 0.0304(6) Uani 1 4 d .
C4 C 0.7619(3) 0.5479(4) 0.03984(6) 0.0370(6) Uani 1 4 d .
C5 C 0.7329(3) 0.6427(4) 0.01079(6) 0.0369(6) Uani 1 4 d .
C6 C 0.7551(3) 0.5795(4) -0.02014(6) 0.0318(6) Uani 1 4 d .
C7 C 0.8394(2) 0.2881(3) 0.07076(6) 0.0274(5) Uani 1 4 d .
C8 C 0.8164(3) 0.1096(4) 0.07372(6) 0.0311(6) Uani 1 4 d .
C9 C 0.8327(3) 0.0238(4) 0.10346(6) 0.0316(6) Uani 1 4 d .
C10 C 0.8762(2) 0.1148(3) 0.13118(6) 0.0263(5) Uani 1 4 d .
C11 C 0.9001(2) 0.2916(3) 0.12844(6) 0.0275(5) Uani 1 4 d .
C12 C 0.8817(2) 0.3766(3) 0.09881(6) 0.0289(5) Uani 1 4 d .
C13 C 0.9693(2) -0.1291(3) 0.16311(6) 0.0255(5) Uani 1 4 d .
C14 C 1.0611(3) -0.1708(3) 0.13961(6) 0.0308(6) Uani 1 4 d .
C15 C 1.1324(3) -0.3238(4) 0.14210(7) 0.0360(6) Uani 1 4 d .
C16 C 1.1158(3) -0.4349(4) 0.16835(7) 0.0366(6) Uani 1 4 d .
C17 C 1.0238(3) -0.3946(3) 0.19161(6) 0.0325(6) Uani 1 4 d .
C18 C 0.9502(3) -0.2441(3) 0.18898(6) 0.0301(6) Uani 1 4 d .
C19 C 0.8781(2) 0.1242(3) 0.19121(6) 0.0268(5) Uani 1 4 d .
C20 C 0.9749(3) 0.1296(3) 0.21568(6) 0.0298(5) Uani 1 4 d .
C21 C 0.9548(3) 0.2226(4) 0.24426(6) 0.0356(6) Uani 1 4 d .
C22 C 0.8410(3) 0.3149(4) 0.24841(6) 0.0395(7) Uani 1 4 d .
C23 C 0.7452(3) 0.3119(4) 0.22400(7) 0.0380(6) Uani 1 4 d .
C24 C 0.7626(3) 0.2165(3) 0.19555(6) 0.0311(6) Uani 1 4 d .
C25 C 0.7156(3) 0.6785(3) -0.04988(6) 0.0302(6) Uani 1 4 d .
C26 C 0.7914(3) 0.6821(3) -0.07785(6) 0.0307(6) Uani 1 4 d .
C27 C 0.7542(3) 0.7783(3) -0.10512(6) 0.0301(6) Uani 1 4 d .
C28 C 0.6376(3) 0.8718(3) -0.10566(6) 0.0300(6) Uani 1 4 d .
C29 C 0.5594(3) 0.8671(4) -0.07789(6) 0.0329(6) Uani 1 4 d .
C30 C 0.5986(3) 0.7739(4) -0.05059(6) 0.0349(6) Uani 1 4 d .
C31 C 0.6154(2) 0.8981(3) -0.16555(6) 0.0282(5) Uani 1 4 d .
C32 C 0.5920(3) 0.7228(4) -0.17132(6) 0.0325(6) Uani 1 4 d .
C33 C 0.6029(3) 0.6560(4) -0.20261(7) 0.0406(7) Uani 1 4 d .
C34 C 0.6354(3) 0.7615(4) -0.22855(7) 0.0409(7) Uani 1 4 d .
C35 C 0.6608(3) 0.9353(4) -0.22283(6) 0.0376(7) Uani 1 4 d .
C36 C 0.6528(3) 1.0041(4) -0.19151(6) 0.0335(6) Uani 1 4 d .
C37 C 0.5320(2) 1.1294(3) -0.13000(6) 0.0283(5) Uani 1 4 d .
C38 C 0.4305(3) 1.1780(4) -0.15146(7) 0.0344(6) Uani 1 4 d .
C39 C 0.3682(3) 1.3366(4) -0.14780(7) 0.0396(7) Uani 1 4 d .
C40 C 0.4029(3) 1.4464(4) -0.12233(8) 0.0414(7) Uani 1 4 d .
C41 C 0.5021(3) 1.3977(4) -0.10064(7) 0.0381(6) Uani 1 4 d .
C42 C 0.5660(3) 1.2414(4) -0.10434(6) 0.0322(6) Uani 1 4 d .
H4 H 0.74392 0.60062 0.06027 0.0443 Uiso 1 4 calc R
H5 H 0.69626 0.75555 0.01277 0.0442 Uiso 1 4 calc R
H8 H 0.78899 0.04538 0.05496 0.0374 Uiso 1 4 calc R
H9 H 0.81418 -0.09699 0.10494 0.0379 Uiso 1 4 calc R
H11 H 0.92936 0.3553 0.1471 0.0329 Uiso 1 4 calc R
H12 H 0.89829 0.49796 0.09758 0.0347 Uiso 1 4 calc R
H14 H 1.07491 -0.09402 0.12181 0.0369 Uiso 1 4 calc R
H15 H 1.19293 -0.35261 0.12568 0.0432 Uiso 1 4 calc R
H16 H 1.16694 -0.53747 0.17042 0.0440 Uiso 1 4 calc R
H17 H 1.01121 -0.47106 0.20952 0.0391 Uiso 1 4 calc R
H18 H 0.88638 -0.21898 0.20484 0.0361 Uiso 1 4 calc R
H20 H 1.05486 0.06953 0.21279 0.0358 Uiso 1 4 calc R
H21 H 1.02005 0.22252 0.26109 0.0427 Uiso 1 4 calc R
H22 H 0.82835 0.37995 0.26783 0.0474 Uiso 1 4 calc R
H23 H 0.66686 0.37577 0.22674 0.0456 Uiso 1 4 calc R
H24 H 0.69581 0.21422 0.17909 0.0374 Uiso 1 4 calc R
H26 H 0.87027 0.61718 -0.07819 0.0368 Uiso 1 4 calc R
H27 H 0.80864 0.78045 -0.12364 0.0361 Uiso 1 4 calc R
H29 H 0.47889 0.92845 -0.0779 0.0395 Uiso 1 4 calc R
H30 H 0.54533 0.77413 -0.03186 0.0419 Uiso 1 4 calc R
H32 H 0.56863 0.64868 -0.15381 0.0390 Uiso 1 4 calc R
H33 H 0.58779 0.53564 -0.2063 0.0488 Uiso 1 4 calc R
H34 H 0.64017 0.71516 -0.25002 0.0491 Uiso 1 4 calc R
H35 H 0.68402 1.00858 -0.24049 0.0451 Uiso 1 4 calc R
H36 H 0.67275 1.12308 -0.18774 0.0402 Uiso 1 4 calc R
H38 H 0.40399 1.10191 -0.16865 0.0412 Uiso 1 4 calc R
H39 H 0.30125 1.37012 -0.16293 0.0476 Uiso 1 4 calc R
H40 H 0.35912 1.5542 -0.11969 0.0496 Uiso 1 4 calc R
H41 H 0.52618 1.47264 -0.08307 0.0458 Uiso 1 4 calc R
H42 H 0.63386 1.20968 -0.08932 0.0386 Uiso 1 4 calc R

loop_
_atom_site_aniso_label
_atom_site_aniso_U_11
_atom_site_aniso_U_22
_atom_site_aniso_U_33
_atom_site_aniso_U_12
_atom_site_aniso_U_13
_atom_site_aniso_U_23
S1 0.0640(5) 0.0419(4) 0.0239(3) 0.0238(4) 0.0033(3) 0.0007(3)
N1 0.0487(14) 0.0382(13) 0.0252(11) 0.0158(11) 0.0033(10) 0.0011(10)
N2 0.0466(14) 0.0370(13) 0.0247(11) 0.0145(11) 0.0034(10) -0.0001(10)
N3 0.0397(12) 0.0291(12) 0.0207(10) 0.0078(10) -0.0001(9) 0.0017(9)
N4 0.0486(14) 0.0309(12) 0.0222(11) 0.0126(11) -0.0004(9) 0.0026(9)
C1 0.0356(14) 0.0360(15) 0.0213(12) 0.0086(12) 0.0021(10) 0.0020(11)
C2 0.0327(13) 0.0333(14) 0.0242(12) 0.0077(11) 0.0008(10) 0.0004(11)
C3 0.0317(13) 0.0361(15) 0.0236(12) 0.0063(12) 0.0030(10) 0.0014(11)
C4 0.0491(17) 0.0391(16) 0.0227(13) 0.0116(14) 0.0024(11) 0.0006(12)
C5 0.0480(17) 0.0343(15) 0.0283(13) 0.0164(13) 0.0032(12) 0.0017(12)
C6 0.0372(14) 0.0347(14) 0.0235(12) 0.0112(12) 0.0030(10) 0.0043(11)
C7 0.0271(12) 0.0329(14) 0.0224(12) 0.0059(11) 0.0013(9) -0.0003(11)
C8 0.0352(14) 0.0357(15) 0.0224(12) 0.0016(12) -0.0037(10) -0.0015(11)
C9 0.0380(14) 0.0297(14) 0.0269(13) 0.0013(12) -0.0010(11) 0.0006(11)
C10 0.0291(12) 0.0297(13) 0.0200(11) 0.0051(11) 0.0005(9) 0.0027(10)
C11 0.0292(13) 0.0321(14) 0.0210(11) 0.0031(11) -0.0009(9) -0.0042(10)
C12 0.0295(13) 0.0287(14) 0.0287(13) 0.0056(11) 0.0027(10) 0.0026(11)
C13 0.0275(12) 0.0259(13) 0.0230(12) -0.0001(10) -0.0004(9) -0.0003(10)
C14 0.0317(13) 0.0307(14) 0.0301(13) -0.0022(11) 0.0036(10) 0.0004(11)
C15 0.0266(13) 0.0377(16) 0.0439(16) 0.0010(12) 0.0055(11) -0.0081(13)
C16 0.0334(14) 0.0314(15) 0.0446(16) 0.0061(12) -0.0086(12) -0.0071(13)
C17 0.0416(15) 0.0241(13) 0.0315(14) -0.0021(12) -0.0085(11) 0.0015(11)
C18 0.0337(14) 0.0313(14) 0.0254(12) -0.0008(11) -0.0002(10) -0.0011(11)
C19 0.0340(13) 0.0267(13) 0.0198(11) 0.0002(11) 0.0015(10) 0.0013(10)
C20 0.0353(14) 0.0262(13) 0.0278(13) 0.0023(11) -0.0022(10) 0.0018(11)
C21 0.0533(17) 0.0292(14) 0.0239(13) -0.0049(13) -0.0059(12) 0.0028(11)
C22 0.0593(19) 0.0338(15) 0.0258(13) -0.0066(14) 0.0100(13) -0.0045(12)
C23 0.0386(15) 0.0344(15) 0.0414(16) 0.0012(13) 0.0136(12) -0.0063(13)
C24 0.0314(13) 0.0336(14) 0.0285(13) 0.0016(11) 0.0016(10) -0.0008(11)
C25 0.0365(14) 0.0302(14) 0.0239(12) 0.0076(11) 0.0004(10) 0.0017(11)
C26 0.0317(13) 0.0332(14) 0.0272(13) 0.0064(11) 0.0020(10) 0.0022(11)
C27 0.0331(13) 0.0328(14) 0.0246(12) 0.0051(11) 0.0046(10) 0.0028(11)
C28 0.0385(14) 0.0293(14) 0.0221(12) 0.0053(11) -0.0007(10) 0.0060(10)
C29 0.0344(14) 0.0359(15) 0.0287(13) 0.0128(12) 0.0052(11) 0.0043(11)
C30 0.0412(15) 0.0383(16) 0.0254(13) 0.0123(13) 0.0064(11) 0.0046(11)
C31 0.0289(13) 0.0305(14) 0.0249(12) 0.0041(11) -0.0015(10) 0.0020(11)
C32 0.0341(14) 0.0305(14) 0.0327(14) 0.0036(12) -0.0014(11) 0.0044(11)
C33 0.0461(17) 0.0310(15) 0.0442(17) 0.0064(13) -0.0138(13) -0.0047(13)
C34 0.0420(16) 0.0494(18) 0.0309(14) 0.0157(14) -0.0065(12) -0.0094(13)
C35 0.0352(15) 0.0522(18) 0.0253(13) 0.0047(13) 0.0007(11) 0.0062(13)
C36 0.0391(15) 0.0326(15) 0.0287(13) -0.0014(12) -0.0026(11) 0.0034(11)
C37 0.0276(13) 0.0284(13) 0.0290(13) 0.0029(11) 0.0029(10) 0.0048(11)
C38 0.0326(14) 0.0345(15) 0.0359(14) -0.0021(12) -0.0039(11) 0.0032(12)
C39 0.0271(14) 0.0365(16) 0.0552(18) 0.0036(12) -0.0013(12) 0.0153(14)
C40 0.0340(15) 0.0298(15) 0.0609(19) 0.0061(12) 0.0155(14) 0.0079(14)
C41 0.0412(16) 0.0311(15) 0.0425(16) -0.0025(13) 0.0110(13) -0.0041(13)
C42 0.0320(14) 0.0348(15) 0.0299(13) 0.0029(12) 0.0036(11) 0.0023(11)

loop_
_atom_type_symbol
_atom_type_description
_atom_type_scat_dispersion_real
_atom_type_scat_dispersion_imag
_atom_type_scat_source
C C 0.0033 0.0016
;
International Tables for Crystallography
(Vol. C, Tables 4.2.6.8 and 6.1.1.4)
;
H H 0.0000 0.0000
;
International Tables for Crystallography
(Vol. C, Table 6.1.1.4)
;
N N 0.0061 0.0033
;
International Tables for Crystallography
(Vol. C, Tables 4.2.6.8 and 6.1.1.4)
;
S S 0.1246 0.1234
;
International Tables for Crystallography
(Vol. C, Tables 4.2.6.8 and 6.1.1.4)
;

loop_
_geom_angle_atom_site_label_1
_geom_angle_atom_site_label_2
_geom_angle_atom_site_label_3
_geom_angle
_geom_angle_publ_flag
N1 S1 N2 101.29(12) yes
S1 N1 C1 106.24(17) yes
S1 N2 C2 106.32(17) yes
C10 N3 C13 120.1(2) yes
C10 N3 C19 118.6(2) yes
C13 N3 C19 118.9(2) yes
C28 N4 C31 119.9(2) yes
C28 N4 C37 119.9(2) yes
C31 N4 C37 119.8(2) yes
N1 C1 C2 113.0(2) yes
N1 C1 C6 126.0(2) yes
C2 C1 C6 121.0(2) yes
N2 C2 C1 113.2(2) yes
N2 C2 C3 125.3(2) yes
C1 C2 C3 121.5(2) yes
C2 C3 C4 115.5(2) yes
C2 C3 C7 123.3(2) yes
C4 C3 C7 121.2(2) yes
C3 C4 C5 123.1(2) yes
C4 C5 C6 123.5(3) yes
C1 C6 C5 115.3(2) yes
C1 C6 C25 123.1(2) yes
C5 C6 C25 121.6(2) yes
C3 C7 C8 122.4(2) yes
C3 C7 C12 120.2(2) yes
C8 C7 C12 117.3(2) yes
C7 C8 C9 121.6(2) yes
C8 C9 C10 120.1(2) yes
N3 C10 C9 121.0(2) yes
N3 C10 C11 120.3(2) yes
C9 C10 C11 118.7(2) yes
C10 C11 C12 120.8(2) yes
C7 C12 C11 121.5(2) yes
N3 C13 C14 121.8(2) yes
N3 C13 C18 119.3(2) yes
C14 C13 C18 118.9(2) yes
C13 C14 C15 120.3(2) yes
C14 C15 C16 120.5(3) yes
C15 C16 C17 119.3(3) yes
C16 C17 C18 120.6(2) yes
C13 C18 C17 120.3(2) yes
N3 C19 C20 121.0(2) yes
N3 C19 C24 119.9(2) yes
C20 C19 C24 119.1(2) yes
C19 C20 C21 120.2(2) yes
C20 C21 C22 120.6(2) yes
C21 C22 C23 119.4(2) yes
C22 C23 C24 120.8(3) yes
C19 C24 C23 119.9(2) yes
C6 C25 C26 122.4(2) yes
C6 C25 C30 120.2(2) yes
C26 C25 C30 117.5(2) yes
C25 C26 C27 121.5(2) yes
C26 C27 C28 120.7(2) yes
N4 C28 C27 120.7(2) yes
N4 C28 C29 120.8(2) yes
C27 C28 C29 118.5(2) yes
C28 C29 C30 120.4(2) yes
C25 C30 C29 121.5(2) yes
N4 C31 C32 120.3(2) yes
N4 C31 C36 120.6(2) yes
C32 C31 C36 119.1(2) yes
C31 C32 C33 120.0(2) yes
C32 C33 C34 121.1(3) yes
C33 C34 C35 119.1(3) yes
C34 C35 C36 120.7(3) yes
C31 C36 C35 120.0(3) yes
N4 C37 C38 121.3(2) yes
N4 C37 C42 120.1(2) yes
C38 C37 C42 118.6(2) yes
C37 C38 C39 120.4(3) yes
C38 C39 C40 120.5(3) yes
C39 C40 C41 119.4(3) yes
C40 C41 C42 120.6(3) yes
C37 C42 C41 120.5(2) yes
C3 C4 H4 118.439 no
C5 C4 H4 118.429 no
C4 C5 H5 118.288 no
C6 C5 H5 118.242 no
C7 C8 H8 119.195 no
C9 C8 H8 119.192 no
C8 C9 H9 119.941 no
C10 C9 H9 119.922 no
C10 C11 H11 119.586 no
C12 C11 H11 119.606 no
C7 C12 H12 119.265 no
C11 C12 H12 119.225 no
C13 C14 H14 119.831 no
C15 C14 H14 119.820 no
C14 C15 H15 119.758 no
C16 C15 H15 119.731 no
C15 C16 H16 120.377 no
C17 C16 H16 120.334 no
C16 C17 H17 119.689 no
C18 C17 H17 119.666 no
C13 C18 H18 119.866 no
C17 C18 H18 119.874 no
C19 C20 H20 119.887 no
C21 C20 H20 119.881 no
C20 C21 H21 119.686 no
C22 C21 H21 119.707 no
C21 C22 H22 120.302 no
C23 C22 H22 120.304 no
C22 C23 H23 119.617 no
C24 C23 H23 119.629 no
C19 C24 H24 120.059 no
C23 C24 H24 120.043 no
C25 C26 H26 119.266 no
C27 C26 H26 119.277 no
C26 C27 H27 119.671 no
C28 C27 H27 119.666 no
C28 C29 H29 119.787 no
C30 C29 H29 119.810 no
C25 C30 H30 119.263 no
C29 C30 H30 119.247 no
C31 C32 H32 119.986 no
C33 C32 H32 119.995 no
C32 C33 H33 119.482 no
C34 C33 H33 119.437 no
C33 C34 H34 120.451 no
C35 C34 H34 120.463 no
C34 C35 H35 119.650 no
C36 C35 H35 119.684 no
C31 C36 H36 119.999 no
C35 C36 H36 119.984 no
C37 C38 H38 119.816 no
C39 C38 H38 119.816 no
C38 C39 H39 119.739 no
C40 C39 H39 119.753 no
C39 C40 H40 120.312 no
C41 C40 H40 120.287 no
C40 C41 H41 119.717 no
C42 C41 H41 119.690 no
C37 C42 H42 119.719 no
C41 C42 H42 119.737 no

loop_
_geom_bond_atom_site_label_1
_geom_bond_atom_site_label_2
_geom_bond_distance
_geom_bond_publ_flag
S1 N1 1.618(2) yes
S1 N2 1.621(2) yes
N1 C1 1.361(3) yes
N2 C2 1.355(4) yes
N3 C10 1.425(3) yes
N3 C13 1.421(3) yes
N3 C19 1.431(3) yes
N4 C28 1.420(3) yes
N4 C31 1.426(3) yes
N4 C37 1.420(3) yes
C1 C2 1.441(4) yes
C1 C6 1.436(4) yes
C2 C3 1.432(4) yes
C3 C4 1.371(4) yes
C3 C7 1.483(4) yes
C4 C5 1.420(4) yes
C5 C6 1.378(4) yes
C6 C25 1.484(4) yes
C7 C8 1.399(4) yes
C7 C12 1.396(4) yes
C8 C9 1.391(4) yes
C9 C10 1.398(4) yes
C10 C11 1.387(4) yes
C11 C12 1.386(4) yes
C13 C14 1.396(4) yes
C13 C18 1.396(4) yes
C14 C15 1.387(4) yes
C15 C16 1.385(4) yes
C16 C17 1.388(4) yes
C17 C18 1.385(4) yes
C19 C20 1.395(4) yes
C19 C24 1.395(4) yes
C20 C21 1.389(4) yes
C21 C22 1.378(4) yes
C22 C23 1.385(4) yes
C23 C24 1.390(4) yes
C25 C26 1.396(4) yes
C25 C30 1.405(4) yes
C26 C27 1.385(4) yes
C27 C28 1.394(4) yes
C28 C29 1.404(4) yes
C29 C30 1.380(4) yes
C31 C32 1.389(4) yes
C31 C36 1.398(4) yes
C32 C33 1.386(4) yes
C33 C34 1.382(4) yes
C34 C35 1.381(4) yes
C35 C36 1.390(4) yes
C37 C38 1.398(4) yes
C37 C42 1.397(4) yes
C38 C39 1.386(4) yes
C39 C40 1.382(4) yes
C40 C41 1.387(4) yes
C41 C42 1.379(4) yes
C4 H4 0.950 no
C5 H5 0.950 no
C8 H8 0.950 no
C9 H9 0.950 no
C11 H11 0.950 no
C12 H12 0.950 no
C14 H14 0.950 no
C15 H15 0.950 no
C16 H16 0.950 no
C17 H17 0.950 no
C18 H18 0.950 no
C20 H20 0.950 no
C21 H21 0.950 no
C22 H22 0.950 no
C23 H23 0.950 no
C24 H24 0.950 no
C26 H26 0.950 no
C27 H27 0.950 no
C29 H29 0.950 no
C30 H30 0.950 no
C32 H32 0.950 no
C33 H33 0.950 no
C34 H34 0.950 no
C35 H35 0.950 no
C36 H36 0.950 no
C38 H38 0.950 no
C39 H39 0.950 no
C40 H40 0.950 no
C41 H41 0.950 no
C42 H42 0.950 no

loop_
_geom_contact_atom_site_label_1
_geom_contact_atom_site_label_2
_geom_contact_distance
_geom_contact_publ_flag
_geom_contact_site_symmetry_2
N1 C25 3.050(4) no .
N1 C26 3.056(4) no .
N2 C7 3.033(3) no .
N2 C8 3.067(3) no .
C1 C4 2.777(4) no .
C1 C26 3.123(4) no .
C2 C5 2.767(4) no .
C2 C8 3.125(4) no .
C3 C6 2.930(4) no .
C4 C12 2.990(4) no .
C5 C30 3.012(4) no .
C7 C10 2.826(4) no .
C8 C11 2.762(4) no .
C9 C12 2.768(4) no .
C9 C13 3.025(4) no .
C9 C14 3.124(4) no .
C10 C14 2.916(4) no .
C10 C20 3.583(4) no .
C10 C24 3.004(4) no .
C11 C13 3.598(4) no .
C11 C19 2.885(4) no .
C11 C24 3.164(4) no .
C13 C16 2.796(4) no .
C13 C20 2.929(4) no .
C14 C17 2.769(4) no .
C15 C18 2.771(4) no .
C18 C19 2.929(4) no .
C18 C20 3.083(4) no .
C19 C22 2.794(4) no .
C20 C23 2.766(4) no .
C21 C24 2.773(4) no .
C25 C28 2.825(4) no .
C26 C29 2.770(4) no .
C27 C30 2.768(4) no .
C27 C31 2.973(4) no .
C27 C32 3.176(4) no .
C28 C32 2.948(4) no .
C28 C42 2.937(4) no .
C29 C37 2.944(4) no .
C29 C42 3.077(4) no .
C31 C34 2.794(4) no .
C31 C38 2.933(4) no .
C32 C35 2.769(4) no .
C33 C36 2.761(4) no .
C36 C37 2.986(4) no .
C36 C38 3.133(4) no .
C37 C40 2.794(4) no .
C38 C41 2.766(4) no .
C39 C42 2.767(4) no .
S1 N2 3.301(2) no 3_755
N2 S1 3.301(2) no 3_755
N2 N2 3.202(3) no 3_755
C11 C16 3.439(4) no 1_565
C12 C26 3.503(4) no 3_765
C12 C40 3.375(4) no 3_675
C15 C42 3.539(4) no 3_765
C16 C11 3.439(4) no 1_545
C17 C34 3.587(4) no 4_555
C26 C12 3.503(4) no 3_765
C32 C40 3.528(4) no 1_545
C34 C17 3.587(4) no 4_454
C40 C12 3.375(4) no 3_675
C40 C32 3.528(4) no 1_565
C42 C15 3.539(4) no 3_765
N1 H26 2.5745 no .
N2 H8 2.5896 no .
N3 H9 2.6370 no .
N3 H11 2.6067 no .
N3 H14 2.6445 no .
N3 H18 2.5994 no .
N3 H20 2.6363 no .
N3 H24 2.6176 no .
N4 H27 2.6185 no .
N4 H29 2.6334 no .
N4 H32 2.6152 no .
N4 H36 2.6315 no .
N4 H38 2.6373 no .
N4 H42 2.6114 no .
C1 H5 3.2426 no .
C1 H26 2.8868 no .
C2 H4 3.2376 no .
C2 H8 2.8812 no .
C3 H5 3.2868 no .
C3 H8 2.6917 no .
C3 H12 2.6462 no .
C4 H12 2.7463 no .
C5 H30 2.7604 no .
C6 H4 3.2970 no .
C6 H26 2.6885 no .
C6 H30 2.6542 no .
C7 H4 2.6271 no .
C7 H9 3.2876 no .
C7 H11 3.2784 no .
C8 H12 3.2476 no .
C9 H11 3.2554 no .
C9 H14 2.7322 no .
C10 H8 3.2692 no .
C10 H12 3.2616 no .
C10 H14 2.6268 no .
C10 H24 2.8265 no .
C11 H9 3.2556 no .
C11 H14 3.4786 no .
C11 H24 3.0335 no .
C12 H4 2.7117 no .
C12 H8 3.2467 no .
C13 H9 2.8448 no .
C13 H15 3.2696 no .
C13 H17 3.2670 no .
C13 H20 2.6752 no .
C14 H9 2.9302 no .
C14 H16 3.2652 no .
C14 H18 3.2642 no .
C14 H20 3.5195 no .
C15 H17 3.2506 no .
C16 H14 3.2617 no .
C16 H18 3.2638 no .
C17 H15 3.2508 no .
C18 H14 3.2643 no .
C18 H16 3.2662 no .
C18 H20 2.8061 no .
C19 H11 2.5940 no .
C19 H18 2.6988 no .
C19 H21 3.2688 no .
C19 H23 3.2661 no .
C20 H11 3.3234 no .
C20 H18 2.8621 no .
C20 H22 3.2622 no .
C20 H24 3.2653 no .
C21 H23 3.2427 no .
C22 H20 3.2579 no .
C22 H24 3.2676 no .
C23 H21 3.2441 no .
C24 H11 2.8503 no .
C24 H18 3.5991 no .
C24 H20 3.2641 no .
C24 H22 3.2699 no .
C25 H5 2.6414 no .
C25 H27 3.2773 no .
C25 H29 3.2829 no .
C26 H30 3.2539 no .
C27 H29 3.2643 no .
C27 H32 2.9013 no .
C28 H26 3.2660 no .
C28 H30 3.2689 no .
C28 H32 2.6955 no .
C28 H42 2.6840 no .
C29 H27 3.2651 no .
C29 H32 3.5333 no .
C29 H42 2.7856 no .
C30 H5 2.7621 no .
C30 H26 3.2555 no .
C31 H27 2.7454 no .
C31 H33 3.2572 no .
C31 H35 3.2710 no .
C31 H38 2.6744 no .
C32 H27 2.9573 no .
C32 H34 3.2668 no .
C32 H36 3.2613 no .
C32 H38 3.4979 no .
C33 H35 3.2401 no .
C34 H32 3.2636 no .
C34 H36 3.2619 no .
C35 H33 3.2383 no .
C36 H32 3.2629 no .
C36 H34 3.2662 no .
C36 H38 2.8345 no .
C37 H29 2.6966 no .
C37 H36 2.7926 no .
C37 H39 3.2708 no .
C37 H41 3.2655 no .
C38 H29 3.5946 no .
C38 H36 2.9481 no .
C38 H40 3.2610 no .
C38 H42 3.2625 no .
C39 H41 3.2476 no .
C40 H38 3.2572 no .
C40 H42 3.2566 no .
C41 H39 3.2486 no .
C42 H29 2.7929 no .
C42 H38 3.2629 no .
C42 H40 3.2590 no .
H4 H5 2.3225 no .
H4 H12 2.3139 no .
H5 H30 2.3722 no .
H8 H9 2.3287 no .
H9 H14 2.7450 no .
H11 H12 2.3197 no .
H11 H24 2.9566 no .
H14 H15 2.3313 no .
H15 H16 2.3368 no .
H16 H17 2.3383 no .
H17 H18 2.3284 no .
H18 H20 2.8260 no .
H20 H21 2.3330 no .
H21 H22 2.3283 no .
H22 H23 2.3342 no .
H23 H24 2.3353 no .
H26 H27 2.3202 no .
H27 H32 2.9105 no .
H29 H30 2.3164 no .
H29 H42 2.7291 no .
H32 H33 2.3282 no .
H33 H34 2.3305 no .
H34 H35 2.3324 no .
H35 H36 2.3353 no .
H36 H38 2.8817 no .
H38 H39 2.3299 no .
H39 H40 2.3326 no .
H40 H41 2.3368 no .
H41 H42 2.3205 no .
S1 H8 3.4871 no 3_755
S1 H14 3.5075 no 3_755
S1 H42 3.5670 no 1_545
N1 H12 3.5867 no 3_765
N1 H14 3.5703 no 3_755
N1 H15 3.1714 no 3_755
N1 H42 2.8553 no 1_545
N3 H38 3.2592 no 3_665
N4 H14 3.5010 no 3_765
C3 H26 3.5607 no 3_765
C4 H41 3.4746 no 3_675
C6 H41 3.5428 no 1_545
C7 H26 3.0716 no 3_765
C7 H40 3.1268 no 3_675
C8 H29 3.0473 no 3_665
C9 H29 3.3585 no 3_665
C10 H27 3.3475 no 3_765
C10 H40 3.5313 no 3_675
C11 H16 3.4579 no 1_565
C11 H26 3.2323 no 3_765
C11 H27 3.0453 no 3_765
C11 H40 2.9233 no 3_675
C12 H26 2.6940 no 3_765
C12 H27 3.5247 no 3_765
C12 H40 2.6803 no 3_675
C13 H39 3.3347 no 3_665
C14 H12 3.4803 no 1_545
C14 H27 3.3550 no 3_765
C14 H36 3.3500 no 3_765
C15 H11 3.2367 no 1_545
C15 H12 3.2812 no 1_545
C15 H26 3.4530 no 3_755
C15 H36 3.1147 no 3_765
C15 H42 3.3730 no 3_765
C16 H11 2.6347 no 1_545
C16 H27 3.3266 no 3_755
C16 H33 3.4693 no 3_755
C16 H36 3.3166 no 3_765
C17 H11 2.8069 no 1_545
C17 H34 2.9848 no 4_555
C17 H35 3.3148 no 4_555
C17 H39 3.5129 no 3_665
C18 H11 3.5298 no 1_545
C18 H22 3.5182 no 2_645
C18 H34 3.1406 no 4_555
C18 H39 2.9321 no 3_665
C19 H17 3.4743 no 1_565
C19 H22 3.3096 no 2_645
C19 H38 3.4810 no 3_665
C20 H17 3.1048 no 1_565
C20 H23 3.4069 no 2_645
C20 H34 3.4307 no 4_555
C21 H17 2.8177 no 1_565
C21 H23 3.1836 no 2_645
C21 H33 3.1269 no 4_555
C21 H35 3.1812 no 4_565
C22 H17 2.8973 no 1_565
C22 H18 3.0547 no 2_655
C22 H23 3.5285 no 2_645
C22 H38 3.4991 no 4_565
C23 H17 3.2598 no 1_565
C23 H18 3.2412 no 2_655
C23 H22 3.4248 no 2_645
C23 H39 3.5212 no 3_675
C24 H17 3.5397 no 1_565
C24 H22 3.1415 no 2_645
C24 H38 3.1692 no 3_665
C24 H39 3.5044 no 3_675
C25 H41 2.8301 no 1_545
C26 H12 3.5746 no 3_765
C26 H15 3.2076 no 3_755
C26 H41 3.1624 no 1_545
C27 H14 3.0788 no 3_765
C27 H15 3.4260 no 3_755
C27 H16 3.3621 no 3_755
C27 H41 3.4468 no 1_545
C28 H14 3.4798 no 3_765
C28 H41 3.4097 no 1_545
C29 H40 3.5748 no 1_545
C29 H41 3.0598 no 1_545
C30 H41 2.7646 no 1_545
C31 H16 3.5670 no 3_755
C31 H24 3.3381 no 3_665
C32 H16 2.8505 no 3_755
C32 H23 3.5357 no 3_665
C32 H24 2.9989 no 3_665
C32 H40 3.4699 no 1_545
C33 H16 2.8276 no 3_755
C33 H21 3.3688 no 4_454
C33 H23 2.9257 no 3_665
C33 H24 3.3775 no 3_665
C33 H35 3.4165 no 2_644
C34 H16 3.5392 no 3_755
C34 H17 3.2403 no 4_454
C34 H20 3.4768 no 3_765
C34 H20 3.5833 no 4_454
C34 H23 3.2738 no 3_665
C34 H35 2.9844 no 2_644
C35 H17 3.1475 no 4_454
C35 H20 2.9333 no 3_765
C35 H21 3.0661 no 4_464
C35 H34 3.1805 no 2_654
C36 H20 3.1864 no 3_765
C36 H21 3.1501 no 4_464
C37 H15 3.3019 no 3_765
C38 H9 3.2379 no 3_665
C38 H22 3.4711 no 4_464
C38 H24 3.4629 no 3_665
C39 H9 3.1773 no 3_665
C39 H18 3.5799 no 3_665
C39 H32 3.1713 no 1_565
C40 H4 2.9984 no 3_675
C40 H9 3.5687 no 3_665
C40 H12 3.2945 no 3_675
C40 H32 2.6556 no 1_565
C41 H4 3.0408 no 3_675
C41 H15 3.3259 no 3_765
C41 H32 2.9970 no 1_565
C42 H15 2.7709 no 3_765
H4 C40 2.9984 no 3_675
H4 C41 3.0408 no 3_675
H4 H8 3.4594 no 1_565
H4 H9 3.0351 no 1_565
H4 H40 2.9229 no 3_675
H4 H41 2.9914 no 3_675
H5 H8 2.9635 no 1_565
H8 S1 3.4871 no 3_755
H8 H4 3.4594 no 1_545
H8 H5 2.9635 no 1_545
H8 H29 2.9252 no 3_665
H9 C38 3.2379 no 3_665
H9 C39 3.1773 no 3_665
H9 C40 3.5687 no 3_665
H9 H4 3.0351 no 1_545
H9 H12 3.2481 no 1_545
H9 H29 3.4324 no 3_665
H9 H38 3.4676 no 3_665
H9 H39 3.3988 no 3_665
H11 C15 3.2367 no 1_565
H11 C16 2.6347 no 1_565
H11 C17 2.8069 no 1_565
H11 C18 3.5298 no 1_565
H11 H16 2.7237 no 1_565
H11 H17 2.9861 no 1_565
H11 H26 3.5267 no 3_765
H11 H27 3.0528 no 3_765
H11 H39 3.2439 no 3_675
H11 H40 3.2155 no 3_675
H12 N1 3.5867 no 3_765
H12 C14 3.4803 no 1_565
H12 C15 3.2812 no 1_565
H12 C26 3.5746 no 3_765
H12 C40 3.2945 no 3_675
H12 H9 3.2481 no 1_565
H12 H15 3.4074 no 1_565
H12 H26 2.6667 no 3_765
H12 H39 3.5461 no 3_675
H12 H40 2.8336 no 3_675
H14 S1 3.5075 no 3_755
H14 N1 3.5703 no 3_755
H14 N4 3.5010 no 3_765
H14 C27 3.0788 no 3_765
H14 C28 3.4798 no 3_765
H14 H27 2.6911 no 3_765
H14 H42 3.4088 no 3_765
H15 N1 3.1714 no 3_755
H15 C26 3.2076 no 3_755
H15 C27 3.4260 no 3_755
H15 C37 3.3019 no 3_765
H15 C41 3.3259 no 3_765
H15 C42 2.7709 no 3_765
H15 H12 3.4074 no 1_545
H15 H26 2.8778 no 3_755
H15 H27 3.2919 no 3_755
H15 H32 3.5158 no 3_755
H15 H36 3.3630 no 3_765
H15 H41 3.5177 no 3_765
H15 H42 2.5839 no 3_765
H16 C11 3.4579 no 1_545
H16 C27 3.3621 no 3_755
H16 C31 3.5670 no 3_755
H16 C32 2.8505 no 3_755
H16 C33 2.8276 no 3_755
H16 C34 3.5392 no 3_755
H16 H11 2.7237 no 1_545
H16 H27 2.6899 no 3_755
H16 H32 2.9336 no 3_755
H16 H33 2.8837 no 3_755
H17 C19 3.4743 no 1_545
H17 C20 3.1048 no 1_545
H17 C21 2.8177 no 1_545
H17 C22 2.8973 no 1_545
H17 C23 3.2598 no 1_545
H17 C24 3.5397 no 1_545
H17 C34 3.2403 no 4_555
H17 C35 3.1475 no 4_555
H17 H11 2.9861 no 1_545
H17 H20 3.5640 no 1_545
H17 H21 3.1629 no 1_545
H17 H22 3.2699 no 1_545
H17 H34 2.8755 no 4_555
H17 H35 2.6925 no 4_555
H18 C22 3.0547 no 2_645
H18 C23 3.2412 no 2_645
H18 C39 3.5799 no 3_665
H18 H22 2.6015 no 2_645
H18 H23 2.9532 no 2_645
H18 H34 3.1579 no 4_555
H18 H38 3.4161 no 3_665
H18 H39 2.8017 no 3_665
H20 C34 3.4768 no 3_765
H20 C34 3.5833 no 4_555
H20 C35 2.9333 no 3_765
H20 C36 3.1864 no 3_765
H20 H17 3.5640 no 1_565
H20 H33 3.4166 no 4_555
H20 H34 2.7961 no 4_555
H20 H35 2.9455 no 3_765
H20 H36 3.3388 no 3_765
H21 C33 3.3688 no 4_555
H21 C35 3.0661 no 4_565
H21 C36 3.1501 no 4_565
H21 H17 3.1629 no 1_565
H21 H23 3.3266 no 2_645
H21 H33 2.4830 no 4_555
H21 H34 3.5517 no 3_765
H21 H35 2.6661 no 4_565
H21 H36 2.8467 no 4_565
H21 H38 3.4109 no 4_565
H22 C18 3.5182 no 2_655
H22 C19 3.3096 no 2_655
H22 C23 3.4248 no 2_655
H22 C24 3.1415 no 2_655
H22 C38 3.4711 no 4_565
H22 H17 3.2699 no 1_565
H22 H18 2.6015 no 2_655
H22 H24 3.3774 no 2_655
H22 H38 2.6994 no 4_565
H22 H39 3.4392 no 4_565
H23 C20 3.4069 no 2_655
H23 C21 3.1836 no 2_655
H23 C22 3.5285 no 2_655
H23 C32 3.5357 no 3_665
H23 C33 2.9257 no 3_665
H23 C34 3.2738 no 3_665
H23 H18 2.9532 no 2_655
H23 H21 3.3266 no 2_655
H23 H33 2.8070 no 3_665
H23 H34 3.3780 no 3_665
H23 H39 3.2822 no 3_675
H24 C31 3.3381 no 3_665
H24 C32 2.9989 no 3_665
H24 C33 3.3775 no 3_665
H24 C38 3.4629 no 3_665
H24 H22 3.3774 no 2_645
H24 H32 3.0668 no 3_665
H24 H38 2.6688 no 3_665
H24 H39 3.2650 no 3_675
H24 H40 3.0554 no 3_675
H26 C3 3.5607 no 3_765
H26 C7 3.0716 no 3_765
H26 C11 3.2323 no 3_765
H26 C12 2.6940 no 3_765
H26 C15 3.4530 no 3_755
H26 H11 3.5267 no 3_765
H26 H12 2.6667 no 3_765
H26 H15 2.8778 no 3_755
H27 C10 3.3475 no 3_765
H27 C11 3.0453 no 3_765
H27 C12 3.5247 no 3_765
H27 C14 3.3550 no 3_765
H27 C16 3.3266 no 3_755
H27 H11 3.0528 no 3_765
H27 H14 2.6911 no 3_765
H27 H15 3.2919 no 3_755
H27 H16 2.6899 no 3_755
H29 C8 3.0473 no 3_665
H29 C9 3.3585 no 3_665
H29 H8 2.9252 no 3_665
H29 H9 3.4324 no 3_665
H29 H40 3.5535 no 1_545
H29 H41 3.5462 no 1_545
H30 H41 3.1283 no 1_545
H32 C39 3.1713 no 1_545
H32 C40 2.6556 no 1_545
H32 C41 2.9970 no 1_545
H32 H15 3.5158 no 3_755
H32 H16 2.9336 no 3_755
H32 H24 3.0668 no 3_665
H32 H39 3.4915 no 1_545
H32 H40 2.6841 no 1_545
H32 H41 3.2318 no 1_545
H33 C16 3.4693 no 3_755
H33 C21 3.1269 no 4_454
H33 H16 2.8837 no 3_755
H33 H20 3.4166 no 4_454
H33 H21 2.4830 no 4_454
H33 H23 2.8070 no 3_665
H33 H35 3.2329 no 2_644
H33 H36 3.3729 no 1_545
H34 C17 2.9848 no 4_454
H34 C18 3.1406 no 4_454
H34 C20 3.4307 no 4_454
H34 C35 3.1805 no 2_644
H34 H17 2.8755 no 4_454
H34 H18 3.1579 no 4_454
H34 H20 2.7961 no 4_454
H34 H21 3.5517 no 3_765
H34 H23 3.3780 no 3_665
H34 H35 2.4388 no 2_644
H34 H36 3.2945 no 2_644
H35 C17 3.3148 no 4_454
H35 C21 3.1812 no 4_464
H35 C33 3.4165 no 2_654
H35 C34 2.9844 no 2_654
H35 H17 2.6925 no 4_454
H35 H20 2.9455 no 3_765
H35 H21 2.6661 no 4_464
H35 H33 3.2329 no 2_654
H35 H34 2.4388 no 2_654
H36 C14 3.3500 no 3_765
H36 C15 3.1147 no 3_765
H36 C16 3.3166 no 3_765
H36 H15 3.3630 no 3_765
H36 H20 3.3388 no 3_765
H36 H21 2.8467 no 4_464
H36 H33 3.3729 no 1_565
H36 H34 3.2945 no 2_654
H38 N3 3.2592 no 3_665
H38 C19 3.4810 no 3_665
H38 C22 3.4991 no 4_464
H38 C24 3.1692 no 3_665
H38 H9 3.4676 no 3_665
H38 H18 3.4161 no 3_665
H38 H21 3.4109 no 4_464
H38 H22 2.6994 no 4_464
H38 H24 2.6688 no 3_665
H39 C13 3.3347 no 3_665
H39 C17 3.5129 no 3_665
H39 C18 2.9321 no 3_665
H39 C23 3.5212 no 3_675
H39 C24 3.5044 no 3_675
H39 H9 3.3988 no 3_665
H39 H11 3.2439 no 3_675
H39 H12 3.5461 no 3_675
H39 H18 2.8017 no 3_665
H39 H22 3.4392 no 4_464
H39 H23 3.2822 no 3_675
H39 H24 3.2650 no 3_675
H39 H32 3.4915 no 1_565
H40 C7 3.1268 no 3_675
H40 C10 3.5313 no 3_675
H40 C11 2.9233 no 3_675
H40 C12 2.6803 no 3_675
H40 C29 3.5748 no 1_565
H40 C32 3.4699 no 1_565
H40 H4 2.9229 no 3_675
H40 H11 3.2155 no 3_675
H40 H12 2.8336 no 3_675
H40 H24 3.0554 no 3_675
H40 H29 3.5535 no 1_565
H40 H32 2.6841 no 1_565
H41 C4 3.4746 no 3_675
H41 C6 3.5428 no 1_565
H41 C25 2.8301 no 1_565
H41 C26 3.1624 no 1_565
H41 C27 3.4468 no 1_565
H41 C28 3.4097 no 1_565
H41 C29 3.0598 no 1_565
H41 C30 2.7646 no 1_565
H41 H4 2.9914 no 3_675
H41 H15 3.5177 no 3_765
H41 H29 3.5462 no 1_565
H41 H30 3.1283 no 1_565
H41 H32 3.2318 no 1_565
H42 S1 3.5670 no 1_565
H42 N1 2.8553 no 1_565
H42 C15 3.3730 no 3_765
H42 H14 3.4088 no 3_765
H42 H15 2.5839 no 3_765

loop_
_geom_torsion_atom_site_label_1
_geom_torsion_atom_site_label_2
_geom_torsion_atom_site_label_3
_geom_torsion_atom_site_label_4
_geom_torsion
_geom_torsion_publ_flag
N1 S1 N2 C2 -0.24(17) no
N2 S1 N1 C1 0.50(17) no
S1 N1 C1 C2 -0.6(2) no
S1 N1 C1 C6 179.61(18) no
S1 N2 C2 C1 -0.1(2) no
S1 N2 C2 C3 179.81(18) no
C10 N3 C13 C14 24.5(3) no
C10 N3 C13 C18 -156.6(2) no
C13 N3 C10 C9 48.2(3) no
C13 N3 C10 C11 -131.4(2) no
C10 N3 C19 C20 -127.5(2) no
C10 N3 C19 C24 51.3(3) no
C19 N3 C10 C9 -149.7(2) no
C19 N3 C10 C11 30.8(3) no
C13 N3 C19 C20 34.9(3) no
C13 N3 C19 C24 -146.3(2) no
C19 N3 C13 C14 -137.6(2) no
C19 N3 C13 C18 41.3(3) no
C28 N4 C31 C32 38.8(3) no
C28 N4 C31 C36 -142.4(2) no
C31 N4 C28 C27 41.8(3) no
C31 N4 C28 C29 -138.0(2) no
C28 N4 C37 C38 -141.7(2) no
C28 N4 C37 C42 37.7(3) no
C37 N4 C28 C27 -144.6(2) no
C37 N4 C28 C29 35.6(3) no
C31 N4 C37 C38 32.0(3) no
C31 N4 C37 C42 -148.7(2) no
C37 N4 C31 C32 -134.8(2) no
C37 N4 C31 C36 44.0(3) no
N1 C1 C2 N2 0.5(3) no
N1 C1 C2 C3 -179.4(2) no
N1 C1 C6 C5 -178.6(2) no
N1 C1 C6 C25 3.5(4) no
C2 C1 C6 C5 1.6(4) no
C2 C1 C6 C25 -176.3(2) no
C6 C1 C2 N2 -179.7(2) no
C6 C1 C2 C3 0.4(4) no
N2 C2 C3 C4 177.9(2) no
N2 C2 C3 C7 -1.9(4) no
C1 C2 C3 C4 -2.2(4) no
C1 C2 C3 C7 178.0(2) no
C2 C3 C4 C5 2.1(4) no
C2 C3 C7 C8 -39.7(4) no
C2 C3 C7 C12 143.3(2) no
C4 C3 C7 C8 140.6(2) no
C4 C3 C7 C12 -36.5(4) no
C7 C3 C4 C5 -178.1(2) no
C3 C4 C5 C6 -0.1(4) no
C4 C5 C6 C1 -1.8(4) no
C4 C5 C6 C25 176.1(2) no
C1 C6 C25 C26 -39.9(4) no
C1 C6 C25 C30 140.3(2) no
C5 C6 C25 C26 142.3(2) no
C5 C6 C25 C30 -37.4(4) no
C3 C7 C8 C9 -176.1(2) no
C3 C7 C12 C11 177.1(2) no
C8 C7 C12 C11 -0.1(3) no
C12 C7 C8 C9 1.1(4) no
C7 C8 C9 C10 -1.7(4) no
C8 C9 C10 N3 -178.3(2) no
C8 C9 C10 C11 1.2(4) no
N3 C10 C11 C12 179.30(19) no
C9 C10 C11 C12 -0.3(4) no
C10 C11 C12 C7 -0.3(4) no
N3 C13 C14 C15 178.56(19) no
N3 C13 C18 C17 -177.19(19) no
C14 C13 C18 C17 1.7(3) no
C18 C13 C14 C15 -0.3(3) no
C13 C14 C15 C16 -1.7(4) no
C14 C15 C16 C17 2.3(4) no
C15 C16 C17 C18 -0.8(4) no
C16 C17 C18 C13 -1.1(4) no
N3 C19 C20 C21 -179.7(2) no
N3 C19 C24 C23 -178.91(19) no
C20 C19 C24 C23 -0.1(4) no
C24 C19 C20 C21 1.5(4) no
C19 C20 C21 C22 -2.0(4) no
C20 C21 C22 C23 1.1(4) no
C21 C22 C23 C24 0.3(4) no
C22 C23 C24 C19 -0.8(4) no
C6 C25 C26 C27 -178.7(2) no
C6 C25 C30 C29 -180.0(2) no
C26 C25 C30 C29 0.3(4) no
C30 C25 C26 C27 1.1(4) no
C25 C26 C27 C28 -1.4(4) no
C26 C27 C28 N4 -179.5(2) no
C26 C27 C28 C29 0.4(4) no
N4 C28 C29 C30 -179.2(2) no
C27 C28 C29 C30 1.0(4) no
C28 C29 C30 C25 -1.3(4) no
N4 C31 C32 C33 177.3(2) no
N4 C31 C36 C35 -176.1(2) no
C32 C31 C36 C35 2.7(4) no
C36 C31 C32 C33 -1.5(4) no
C31 C32 C33 C34 -0.7(4) no
C32 C33 C34 C35 1.8(4) no
C33 C34 C35 C36 -0.6(4) no
C34 C35 C36 C31 -1.7(4) no
N4 C37 C38 C39 -178.6(2) no
N4 C37 C42 C41 179.6(2) no
C38 C37 C42 C41 -1.0(4) no
C42 C37 C38 C39 2.0(4) no
C37 C38 C39 C40 -2.0(4) no
C38 C39 C40 C41 0.9(4) no
C39 C40 C41 C42 0.1(4) no
C40 C41 C42 C37 -0.0(4) no
